data_2108748
loop_
_publ_author_name
'Atencio, Reinaldo'
'Brice\~no, Alexander'
'Bruno-Colmenarez, Julia'
'Silva, Pedro'
'Rodr\'iguez, Laura'
'Sosa, Eleida'
'Limones, Erick'
'Pacheco, Yesenia'
'C\'aceres, Julio'
'Vielma, Joel'

_publ_section_title
;
 Concomitance of octamolybdate isomers in metastable crystal structures
 isolated using homoleptic Co^II^/Co^III^ complexes as structure-directing
 templates
;
_journal_coeditor_code UM5046
_journal_issue 1
_journal_name_full 'Acta Crystallographica Section B'
_journal_page_first 99
_journal_page_last 114
_journal_paper_doi 10.1107/S2052520620015905
_journal_volume 77
_journal_year 2021
_chemical_formula_iupac '[Co (C10 H8 N2)2 {Mo8 O26}0.5]'
_chemical_formula_moiety 'C20 H16 Co Mo4 N4 O13'
_chemical_formula_sum 'C20 H16 Co Mo4 N4 O13'
_chemical_formula_weight 963.06
_chemical_name_systematic
;
Bis(2,2'-bipyridine)hemi(octamolybdate)cobaltate(II) 
;
_space_group_crystal_system monoclinic
_space_group_IT_number 14
_space_group_name_Hall '-P 2yn'
_space_group_name_H-M_alt 'P 1 21/n 1'
_atom_sites_solution_hydrogens geom
_atom_sites_solution_primary direct
_audit_creation_date 2020-09-21
_audit_creation_method
;
Olex2 1.3
(compiled 2020.07.31 svn.rc2a77460 for OlexSys, GUI svn.r6145)
;
_cell_angle_alpha 90
_cell_angle_beta 100.06(2)
_cell_angle_gamma 90
_cell_formula_units_Z 4
_cell_length_a 10.053(3)
_cell_length_b 16.408(5)
_cell_length_c 15.749(4)
_cell_measurement_reflns_used 4768
_cell_measurement_temperature 298(2)
_cell_measurement_theta_max 24.993
_cell_measurement_theta_min 1.807
_cell_volume 2557.9(13)
_computing_cell_refinement
;
MSC/AFC Diffractometer Control Software (Molecular Structure Corporation, 1991)
;
_computing_data_collection
;
MSC/AFC Diffractometer Control Software (Molecular Structure Corporation, 1991)
;
_computing_data_reduction
;
TEXSAN (Molecular Structure Corporation, 1999)
;
_computing_molecular_graphics 'OLEX2 (Dolomanov et al., 2009)'
_computing_publication_material 'OLEX2 (Dolomanov et al., 2009)'
_computing_structure_refinement 'SHELXL2013 (Sheldrick, 2015)'
_computing_structure_solution 'SHELXS (Sheldrick, 2008)'
_diffrn_ambient_temperature 298(2)
_diffrn_detector_area_resol_mean 14.6306
_diffrn_measured_fraction_theta_full 1.000
_diffrn_measured_fraction_theta_max 1.000
_diffrn_measurement_device_type 'Rigaku AFC-7S Mercury (2x2 bin mode)'
_diffrn_measurement_method \w
_diffrn_radiation_type MoK\a
_diffrn_radiation_wavelength 0.71069
_diffrn_reflns_av_R_equivalents 0.0279
_diffrn_reflns_av_unetI/netI 0.0318
_diffrn_reflns_Laue_measured_fraction_full 0.973
_diffrn_reflns_Laue_measured_fraction_max 1.000
_diffrn_reflns_limit_h_max 11
_diffrn_reflns_limit_h_min 0
_diffrn_reflns_limit_k_max 19
_diffrn_reflns_limit_k_min 0
_diffrn_reflns_limit_l_max 18
_diffrn_reflns_limit_l_min -18
_diffrn_reflns_number 4768
_diffrn_reflns_point_group_measured_fraction_full 0.973
_diffrn_reflns_point_group_measured_fraction_max 1.000
_diffrn_reflns_theta_full 25.240
_diffrn_reflns_theta_max 24.993
_diffrn_reflns_theta_min 1.807
_exptl_absorpt_coefficient_mu 2.619
_exptl_absorpt_correction_T_max 0.695
_exptl_absorpt_correction_T_min 0.646
_exptl_absorpt_correction_type multi-scan
_exptl_absorpt_process_details '(CrystalClear; Rigaku, 2005)'
_exptl_crystal_colour 'light violet'
_exptl_crystal_colour_modifier light
_exptl_crystal_colour_primary violet
_exptl_crystal_density_diffrn 2.501
_exptl_crystal_description irregular
_exptl_crystal_F_000 1852
_exptl_crystal_size_max 0.36
_exptl_crystal_size_mid 0.15
_exptl_crystal_size_min 0.13
_refine_diff_density_max 1.161
_refine_diff_density_min -2.178
_refine_diff_density_rms 0.196
_refine_ls_extinction_method none
_refine_ls_goodness_of_fit_ref 1.024
_refine_ls_hydrogen_treatment constr
_refine_ls_matrix_type full
_refine_ls_number_parameters 379
_refine_ls_number_reflns 4494
_refine_ls_number_restraints 174
_refine_ls_restrained_S_all 1.008
_refine_ls_R_factor_all 0.0641
_refine_ls_R_factor_gt 0.0488
_refine_ls_shift/su_max 0.001
_refine_ls_shift/su_mean 0.000
_refine_ls_structure_factor_coef Fsqd
_refine_ls_weighting_details 'w=1/[\s^2^(Fo^2^)+(0.1038P)^2^+4.7663P] where P=(Fo^2^+2Fc^2^)/3'
_refine_ls_weighting_scheme calc
_refine_ls_wR_factor_gt 0.1349
_refine_ls_wR_factor_ref 0.1469
_reflns_Friedel_coverage 0.000
_reflns_number_gt 3587
_reflns_number_total 4494
_reflns_threshold_expression 'I > 2\s(I)'
_cod_data_source_file um5046sup1.cif
_cod_data_source_block 4
_cod_depositor_comments 'Adding full bibliography for 2108746--2108748.cif.'
_cod_original_cell_volume 2557.9(14)
_cod_database_code 2108748
_cod_database_fobs_code 2108748
_publcif_datablock.id {1579d1e5-efbb-484b-8979-443e3b29201b}

_shelxl_version_number 2013-4
_shelx_space_group_comment
;
The symmetry employed for this shelxl refinement is uniquely defined
by the following loop, which should always be used as a source of
symmetry information in preference to the above space-group names.
They are only intended as comments.
;
_shelx_estimated_absorpt_t_max 0.727
_shelx_estimated_absorpt_t_min 0.452
_olex2_refinement_description
;
1. Fixed Uiso
 At 1.2 times of:
  All C(H) groups
2. Rigid body (RIGU) restrains
 N5, C15, C14, C13, C12, C11, C16, C17, C18, C19, C20, N4, N1, C5, C4, C3, C2,
 C1, C6, C7, C8, C9, C10, N2
 with sigma for 1-2 distances of 0.004 and sigma for 1-3 distances of 0.004
3.a Aromatic/amide H refined with riding coordinates:
 C20(H20), C8(H8), C7(H7), C9(H9), C17(H17), C10(H10), C5(H5), C14(H14),
 C12(H12), C15(H15), C2(H2), C13(H13), C4(H4), C19(H19), C18(H18), C3(H3)
;
_smtbx_masks_void_probe_radius 1.2
_smtbx_masks_void_truncation_radius 1.2
_olex2_submission_special_instructions 'No special instructions were received'
_publcif_info_exptl_table_max_cols 5
_publcif_info_exptl_table_use_headnotes y
_publcif_funding_html
;
;

loop_
_space_group_symop_operation_xyz
'x, y, z'
'-x+1/2, y+1/2, -z+1/2'
'-x, -y, -z'
'x-1/2, -y-1/2, z-1/2'

loop_
_atom_site_label
_atom_site_type_symbol
_atom_site_fract_x
_atom_site_fract_y
_atom_site_fract_z
_atom_site_U_iso_or_equiv
_atom_site_adp_type
_atom_site_occupancy
_atom_site_site_symmetry_order
_atom_site_calc_flag
_atom_site_refinement_flags_posn
_atom_site_refinement_flags_adp
_atom_site_refinement_flags_occupancy
_atom_site_disorder_assembly
_atom_site_disorder_group
Mo10 Mo 0.73775(7) 0.06623(4) 0.36096(4) 0.0281(2) Uani 1 1 d . . . A 1
Mo2 Mo 0.54509(6) 0.04402(4) 0.60599(4) 0.0255(2) Uani 1 1 d . . . A 1
Mo3 Mo 0.77315(6) -0.05377(4) 0.52938(4) 0.0268(2) Uani 1 1 d . . . A 1
Mo4 Mo 0.50479(7) 0.16561(4) 0.44358(4) 0.0287(2) Uani 1 1 d . . . A 1
Co5 Co 0.98889(10) 0.22713(6) 0.41224(7) 0.0276(3) Uani 1 1 d . . . . .
O13 O 0.8594(6) 0.1303(3) 0.4183(4) 0.0350(13) Uani 1 1 d . . . A 1
O3 O 0.8000(5) -0.0327(3) 0.4154(3) 0.0312(12) Uani 1 1 d . . . A 1
O2 O 0.4226(5) 0.1205(3) 0.5402(3) 0.0269(11) Uani 1 1 d . . . A 1
N1 N 1.1033(7) 0.3362(4) 0.4263(4) 0.0306(14) Uani 1 1 d . U . . .
O1 O 0.6132(5) 0.0419(3) 0.4852(3) 0.0279(11) Uani 1 1 d . . . A 1
N2 N 0.9763(6) 0.2644(4) 0.5388(4) 0.0295(13) Uani 1 1 d . U . . .
N4 N 0.9886(7) 0.2051(4) 0.2808(4) 0.0347(15) Uani 1 1 d . U . . .
O4 O 1.1530(5) 0.1490(3) 0.4541(4) 0.0336(13) Uani 1 1 d . . . . .
N5 N 0.8192(7) 0.2959(4) 0.3500(4) 0.0338(14) Uani 1 1 d . U . . .
C6 C 1.0242(8) 0.3387(5) 0.5617(5) 0.0319(16) Uani 1 1 d . U . . .
C20 C 1.0756(9) 0.1553(5) 0.2500(6) 0.0404(19) Uani 1 1 d . U . . .
H20 H 1.1477 0.1330 0.2880 0.048 Uiso 1 1 calc R U . . .
C8 C 0.9175(9) 0.3389(6) 0.6848(6) 0.0424(19) Uani 1 1 d . U . . .
H8 H 0.8942 0.3648 0.7326 0.051 Uiso 1 1 calc R U . . .
C7 C 0.9982(9) 0.3790(6) 0.6343(5) 0.0395(19) Uani 1 1 d . U . . .
H7 H 1.0330 0.4306 0.6488 0.047 Uiso 1 1 calc R U . . .
C16 C 0.8866(8) 0.2387(5) 0.2252(5) 0.0330(16) Uani 1 1 d . U . . .
C11 C 0.7955(8) 0.2932(5) 0.2644(6) 0.0345(16) Uani 1 1 d . U . . .
C9 C 0.8731(9) 0.2618(6) 0.6638(6) 0.044(2) Uani 1 1 d . U . . .
H9 H 0.8235 0.2337 0.6990 0.053 Uiso 1 1 calc R U . . .
C17 C 0.8687(10) 0.2223(6) 0.1370(6) 0.046(2) Uani 1 1 d . U . . .
H17 H 0.7971 0.2456 0.0995 0.055 Uiso 1 1 calc R U . . .
C10 C 0.9022(8) 0.2256(6) 0.5899(5) 0.0370(18) Uani 1 1 d . U . . .
H10 H 0.8700 0.1735 0.5751 0.044 Uiso 1 1 calc R U . . .
C5 C 1.1708(9) 0.3662(6) 0.3675(6) 0.0399(19) Uani 1 1 d . U . . .
H5 H 1.1700 0.3375 0.3165 0.048 Uiso 1 1 calc R U . . .
C14 C 0.6321(9) 0.3864(6) 0.3444(7) 0.049(2) Uani 1 1 d . U . . .
H14 H 0.5787 0.4184 0.3738 0.059 Uiso 1 1 calc R U . . .
C12 C 0.6921(10) 0.3358(6) 0.2145(7) 0.049(2) Uani 1 1 d . U . . .
H12 H 0.6788 0.3328 0.1547 0.058 Uiso 1 1 calc R U . . .
C15 C 0.7380(9) 0.3405(5) 0.3890(6) 0.0400(19) Uani 1 1 d . U . . .
H15 H 0.7525 0.3412 0.4490 0.048 Uiso 1 1 calc R U . . .
C1 C 1.1049(8) 0.3760(5) 0.5017(5) 0.0339(16) Uani 1 1 d . U . . .
C2 C 1.1773(11) 0.4474(6) 0.5191(6) 0.048(2) Uani 1 1 d . U . . .
H2 H 1.1799 0.4743 0.5713 0.057 Uiso 1 1 calc R U . . .
C13 C 0.6080(10) 0.3834(6) 0.2556(7) 0.052(2) Uani 1 1 d . U . . .
H13 H 0.5369 0.4125 0.2238 0.062 Uiso 1 1 calc R U . . .
C4 C 1.2412(11) 0.4379(6) 0.3801(7) 0.050(2) Uani 1 1 d . U . . .
H4 H 1.2848 0.4589 0.3374 0.060 Uiso 1 1 calc R U . . .
C19 C 1.0599(12) 0.1367(7) 0.1635(6) 0.054(2) Uani 1 1 d . U . . .
H19 H 1.1189 0.1005 0.1438 0.065 Uiso 1 1 calc R U . . .
C18 C 0.9567(11) 0.1719(6) 0.1063(6) 0.051(2) Uani 1 1 d . U . . .
H18 H 0.9473 0.1614 0.0475 0.061 Uiso 1 1 calc R U . . .
C3 C 1.2463(11) 0.4783(6) 0.4569(7) 0.052(2) Uani 1 1 d . U . . .
H3 H 1.2957 0.5263 0.4674 0.063 Uiso 1 1 calc R U . . .
O7 O 0.6211(6) 0.2248(3) 0.5046(4) 0.0387(14) Uani 1 1 d . . . A 1
O9 O 0.8828(6) 0.0104(4) 0.5883(4) 0.0367(13) Uani 1 1 d . . . A 1
O5 O 0.7762(6) 0.0607(4) 0.2605(4) 0.0381(14) Uani 1 1 d . . . A 1
O8 O 0.3862(6) 0.2322(4) 0.3966(4) 0.0418(15) Uani 1 1 d . . . A 1
O6 O 0.5917(5) 0.1415(3) 0.3492(3) 0.0306(12) Uani 1 1 d . . . A 1
O11 O 0.4416(5) 0.0174(3) 0.6802(3) 0.0318(12) Uani 1 1 d . . . A 1
O10 O 0.6626(6) 0.1055(3) 0.6624(4) 0.0358(13) Uani 1 1 d . . . A 1
O12 O 0.6430(5) -0.0592(3) 0.6108(3) 0.0288(12) Uani 1 1 d . . . A 1

loop_
_atom_site_aniso_label
_atom_site_aniso_U_11
_atom_site_aniso_U_22
_atom_site_aniso_U_33
_atom_site_aniso_U_23
_atom_site_aniso_U_13
_atom_site_aniso_U_12
Mo10 0.0224(4) 0.0345(4) 0.0266(4) 0.0014(3) 0.0023(3) -0.0006(3)
Mo2 0.0208(3) 0.0315(4) 0.0228(3) -0.0024(3) -0.0003(3) -0.0002(3)
Mo3 0.0181(3) 0.0333(4) 0.0274(4) 0.0016(3) -0.0001(3) 0.0022(3)
Mo4 0.0234(4) 0.0314(4) 0.0306(4) 0.0011(3) 0.0028(3) 0.0005(3)
Co5 0.0253(6) 0.0307(6) 0.0250(5) 0.0007(4) -0.0005(4) 0.0013(4)
O13 0.028(3) 0.035(3) 0.042(3) 0.006(3) 0.006(3) -0.003(2)
O3 0.025(3) 0.038(3) 0.032(3) -0.006(2) 0.006(2) 0.008(2)
O2 0.018(3) 0.034(3) 0.028(3) 0.002(2) 0.002(2) -0.003(2)
N1 0.030(3) 0.030(3) 0.031(3) 0.002(2) 0.005(3) 0.001(3)
O1 0.023(3) 0.034(3) 0.024(3) 0.002(2) -0.002(2) 0.001(2)
N2 0.024(3) 0.037(3) 0.026(3) -0.002(2) -0.001(2) 0.003(2)
N4 0.037(3) 0.039(3) 0.027(3) 0.000(3) 0.004(3) 0.000(3)
O4 0.028(3) 0.036(3) 0.036(3) 0.009(2) 0.003(2) 0.001(2)
N5 0.029(3) 0.035(3) 0.034(3) 0.005(3) -0.004(3) 0.000(3)
C6 0.025(4) 0.039(4) 0.028(3) 0.000(3) -0.005(3) 0.002(3)
C20 0.042(4) 0.047(5) 0.035(4) 0.001(3) 0.012(3) 0.001(4)
C8 0.034(4) 0.064(5) 0.026(4) -0.006(3) -0.005(3) 0.003(3)
C7 0.035(4) 0.052(5) 0.028(4) -0.010(3) -0.004(3) -0.001(3)
C16 0.034(4) 0.033(4) 0.031(3) 0.009(3) 0.001(3) -0.011(3)
C11 0.033(4) 0.032(4) 0.035(3) 0.005(3) -0.005(3) -0.006(3)
C9 0.035(5) 0.066(5) 0.030(4) -0.001(3) 0.002(3) -0.004(4)
C17 0.051(5) 0.053(5) 0.031(4) 0.004(3) 0.001(3) -0.016(4)
C10 0.028(4) 0.050(4) 0.031(4) 0.002(3) -0.002(3) -0.002(3)
C5 0.040(5) 0.046(4) 0.036(4) 0.003(3) 0.010(3) -0.006(4)
C14 0.038(4) 0.043(5) 0.061(5) 0.004(4) -0.007(4) 0.007(4)
C12 0.043(4) 0.042(5) 0.054(5) 0.010(4) -0.011(4) 0.000(4)
C15 0.035(4) 0.036(4) 0.046(4) 0.003(3) -0.001(3) -0.001(3)
C1 0.035(4) 0.034(4) 0.032(3) -0.002(3) 0.003(3) 0.006(3)
C2 0.055(5) 0.048(4) 0.037(4) -0.005(3) 0.004(4) -0.010(4)
C13 0.038(5) 0.046(5) 0.063(5) 0.012(4) -0.015(4) 0.007(4)
C4 0.058(6) 0.046(5) 0.048(5) 0.005(4) 0.012(4) -0.012(4)
C19 0.069(6) 0.058(6) 0.038(4) -0.007(4) 0.013(4) 0.001(5)
C18 0.065(5) 0.058(5) 0.031(4) 0.000(4) 0.009(4) -0.016(4)
C3 0.062(6) 0.045(5) 0.051(5) -0.002(4) 0.012(4) -0.012(4)
O7 0.038(3) 0.040(3) 0.039(3) -0.004(3) 0.010(3) -0.011(3)
O9 0.028(3) 0.044(3) 0.039(3) -0.006(3) 0.007(2) -0.006(3)
O5 0.037(3) 0.047(4) 0.033(3) 0.001(3) 0.013(3) 0.004(3)
O8 0.034(3) 0.044(4) 0.047(4) 0.011(3) 0.005(3) 0.003(3)
O6 0.025(3) 0.039(3) 0.028(3) 0.005(2) 0.004(2) 0.001(2)
O11 0.027(3) 0.041(3) 0.026(3) 0.004(2) 0.001(2) -0.001(2)
O10 0.033(3) 0.039(3) 0.034(3) -0.007(3) 0.001(2) -0.003(3)
O12 0.024(3) 0.032(3) 0.028(3) -0.003(2) 0.000(2) 0.003(2)

loop_
_atom_type_symbol
_atom_type_description
_atom_type_scat_dispersion_real
_atom_type_scat_dispersion_imag
_atom_type_scat_source
C C 0.0033 0.0016 'International Tables Vol C Tables 4.2.6.8 and 6.1.1.4'
H H 0.0000 0.0000 'International Tables Vol C Tables 4.2.6.8 and 6.1.1.4'
Co Co 0.3494 0.9721 'International Tables Vol C Tables 4.2.6.8 and 6.1.1.4'
Mo Mo -1.6832 0.6857 'International Tables Vol C Tables 4.2.6.8 and 6.1.1.4'
N N 0.0061 0.0033 'International Tables Vol C Tables 4.2.6.8 and 6.1.1.4'
O O 0.0106 0.0060 'International Tables Vol C Tables 4.2.6.8 and 6.1.1.4'

loop_
_geom_angle_atom_site_label_1
_geom_angle_atom_site_label_2
_geom_angle_atom_site_label_3
_geom_angle
_geom_angle_site_symmetry_1
_geom_angle_site_symmetry_3
_geom_angle_publ_flag
O13 Mo10 O3 97.8(3) . . ?
O13 Mo10 O1 95.3(2) . . ?
O13 Mo10 O6 96.8(3) . . ?
O13 Mo10 O11 164.8(2) . 3_656 ?
O3 Mo10 O1 71.5(2) . . ?
O3 Mo10 O6 142.2(2) . . ?
O3 Mo10 O11 78.1(2) . 3_656 ?
O5 Mo10 O13 105.2(3) . . ?
O5 Mo10 O3 105.4(3) . . ?
O5 Mo10 O1 159.5(2) . . ?
O5 Mo10 O6 104.0(3) . . ?
O5 Mo10 O11 90.0(2) . 3_656 ?
O6 Mo10 O1 72.6(2) . . ?
O6 Mo10 O11 78.7(2) . 3_656 ?
O11 Mo10 O1 69.50(18) 3_656 . ?
Mo3 Mo2 Mo4 90.59(3) . . ?
O2 Mo2 Mo3 123.75(15) . . ?
O2 Mo2 Mo4 35.74(15) . . ?
O2 Mo2 O1 78.8(2) . . ?
O2 Mo2 O1 76.5(2) . 3_656 ?
O2 Mo2 O12 148.8(2) . . ?
O1 Mo2 Mo3 85.65(13) 3_656 . ?
O1 Mo2 Mo3 44.98(14) . . ?
O1 Mo2 Mo4 46.80(14) . . ?
O1 Mo2 Mo4 84.85(13) 3_656 . ?
O1 Mo2 O1 74.9(2) . 3_656 ?
O11 Mo2 Mo3 132.45(18) . . ?
O11 Mo2 Mo4 132.78(18) . . ?
O11 Mo2 O2 97.0(2) . . ?
O11 Mo2 O1 155.9(2) . . ?
O11 Mo2 O1 81.0(2) . 3_656 ?
O11 Mo2 O12 96.4(2) . . ?
O10 Mo2 Mo3 90.94(19) . . ?
O10 Mo2 Mo4 91.6(2) . . ?
O10 Mo2 O2 102.5(3) . . ?
O10 Mo2 O1 175.0(2) . 3_656 ?
O10 Mo2 O1 100.1(2) . . ?
O10 Mo2 O11 104.0(3) . . ?
O10 Mo2 O12 101.3(3) . . ?
O12 Mo2 Mo3 36.03(16) . . ?
O12 Mo2 Mo4 124.19(16) . . ?
O12 Mo2 O1 78.0(2) . 3_656 ?
O12 Mo2 O1 77.4(2) . . ?
O3 Mo3 Mo2 119.72(16) . . ?
O3 Mo3 O2 83.7(2) . 3_656 ?
O3 Mo3 O1 78.1(2) . . ?
O3 Mo3 O12 147.0(2) . . ?
O2 Mo3 Mo2 79.21(13) 3_656 . ?
O1 Mo3 Mo2 41.65(13) . . ?
O1 Mo3 O2 71.84(19) . 3_656 ?
O4 Mo3 Mo2 135.46(18) 3_756 . ?
O4 Mo3 O3 100.3(2) 3_756 . ?
O4 Mo3 O2 87.2(2) 3_756 3_656 ?
O4 Mo3 O1 159.1(2) 3_756 . ?
O4 Mo3 O12 100.2(2) 3_756 . ?
O9 Mo3 Mo2 85.49(19) . . ?
O9 Mo3 O3 102.8(3) . . ?
O9 Mo3 O2 164.6(2) . 3_656 ?
O9 Mo3 O1 95.6(2) . . ?
O9 Mo3 O4 105.1(3) . 3_756 ?
O9 Mo3 O12 96.5(2) . . ?
O12 Mo3 Mo2 35.31(15) . . ?
O12 Mo3 O2 71.8(2) . 3_656 ?
O12 Mo3 O1 73.6(2) . . ?
O2 Mo4 Mo2 34.37(15) . . ?
O2 Mo4 O1 72.5(2) . . ?
O2 Mo4 O12 71.5(2) . 3_656 ?
O1 Mo4 Mo2 41.54(13) . . ?
O1 Mo4 O12 72.08(18) . 3_656 ?
O7 Mo4 Mo2 85.7(2) . . ?
O7 Mo4 O2 96.8(2) . . ?
O7 Mo4 O1 95.6(2) . . ?
O7 Mo4 O8 104.0(3) . . ?
O7 Mo4 O6 101.5(3) . . ?
O7 Mo4 O12 164.9(2) . 3_656 ?
O8 Mo4 Mo2 137.0(2) . . ?
O8 Mo4 O2 102.6(3) . . ?
O8 Mo4 O1 160.3(3) . . ?
O8 Mo4 O6 100.3(3) . . ?
O8 Mo4 O12 88.2(2) . 3_656 ?
O6 Mo4 Mo2 118.94(17) . . ?
O6 Mo4 O2 146.1(2) . . ?
O6 Mo4 O1 77.4(2) . . ?
O6 Mo4 O12 84.7(2) . 3_656 ?
O12 Mo4 Mo2 79.23(13) 3_656 . ?
O13 Co5 N1 168.4(2) . . ?
O13 Co5 N2 92.1(2) . . ?
O13 Co5 N4 91.2(3) . . ?
O13 Co5 O4 89.0(2) . . ?
O13 Co5 N5 88.2(2) . . ?
N1 Co5 N5 88.7(3) . . ?
N2 Co5 N1 77.1(3) . . ?
N2 Co5 N5 96.1(3) . . ?
N4 Co5 N1 99.0(3) . . ?
N4 Co5 N2 172.2(3) . . ?
N4 Co5 O4 94.0(3) . . ?
N4 Co5 N5 77.0(3) . . ?
O4 Co5 N1 95.7(2) . . ?
O4 Co5 N2 93.1(2) . . ?
O4 Co5 N5 170.6(3) . . ?
Mo10 O13 Co5 146.2(3) . . ?
Mo10 O3 Mo3 119.8(3) . . ?
Mo2 O2 Mo3 110.6(2) . 3_656 ?
Mo2 O2 Mo4 109.9(2) . . ?
Mo4 O2 Mo3 104.0(2) . 3_656 ?
C5 N1 Co5 124.9(6) . . ?
C5 N1 C1 120.1(7) . . ?
C1 N1 Co5 115.0(5) . . ?
Mo2 O1 Mo10 165.1(3) . . ?
Mo2 O1 Mo10 89.77(17) 3_656 . ?
Mo2 O1 Mo2 105.1(2) . 3_656 ?
Mo2 O1 Mo3 93.4(2) . . ?
Mo2 O1 Mo4 91.65(19) . . ?
Mo3 O1 Mo10 85.80(17) . . ?
Mo3 O1 Mo2 97.9(2) . 3_656 ?
Mo3 O1 Mo4 162.9(3) . . ?
Mo4 O1 Mo10 85.16(17) . . ?
Mo4 O1 Mo2 96.53(18) . 3_656 ?
C6 N2 Co5 116.1(5) . . ?
C6 N2 C10 118.7(7) . . ?
C10 N2 Co5 123.9(6) . . ?
C20 N4 Co5 124.7(6) . . ?
C16 N4 Co5 116.2(6) . . ?
C16 N4 C20 118.9(7) . . ?
Mo3 O4 Co5 152.9(3) 3_756 . ?
C11 N5 Co5 115.8(6) . . ?
C15 N5 Co5 125.9(6) . . ?
C15 N5 C11 118.3(7) . . ?
N2 C6 C7 123.1(8) . . ?
N2 C6 C1 114.7(7) . . ?
C7 C6 C1 122.2(8) . . ?
N4 C20 H20 119.3 . . ?
N4 C20 C19 121.4(9) . . ?
C19 C20 H20 119.3 . . ?
C7 C8 H8 120.1 . . ?
C9 C8 H8 120.1 . . ?
C9 C8 C7 119.8(8) . . ?
C6 C7 C8 117.3(8) . . ?
C6 C7 H7 121.4 . . ?
C8 C7 H7 121.4 . . ?
N4 C16 C11 115.4(7) . . ?
N4 C16 C17 121.3(8) . . ?
C17 C16 C11 123.2(8) . . ?
N5 C11 C16 115.3(7) . . ?
N5 C11 C12 123.0(9) . . ?
C12 C11 C16 121.7(8) . . ?
C8 C9 H9 120.2 . . ?
C8 C9 C10 119.5(9) . . ?
C10 C9 H9 120.2 . . ?
C16 C17 H17 120.2 . . ?
C18 C17 C16 119.5(9) . . ?
C18 C17 H17 120.2 . . ?
N2 C10 C9 121.4(8) . . ?
N2 C10 H10 119.3 . . ?
C9 C10 H10 119.3 . . ?
N1 C5 H5 119.0 . . ?
N1 C5 C4 121.9(9) . . ?
C4 C5 H5 119.0 . . ?
C15 C14 H14 120.8 . . ?
C13 C14 H14 120.8 . . ?
C13 C14 C15 118.5(9) . . ?
C11 C12 H12 120.7 . . ?
C11 C12 C13 118.6(10) . . ?
C13 C12 H12 120.7 . . ?
N5 C15 C14 123.0(9) . . ?
N5 C15 H15 118.5 . . ?
C14 C15 H15 118.5 . . ?
N1 C1 C6 115.8(7) . . ?
N1 C1 C2 120.6(8) . . ?
C2 C1 C6 123.6(8) . . ?
C1 C2 H2 120.7 . . ?
C1 C2 C3 118.7(9) . . ?
C3 C2 H2 120.7 . . ?
C14 C13 C12 118.7(9) . . ?
C14 C13 H13 120.7 . . ?
C12 C13 H13 120.7 . . ?
C5 C4 H4 120.6 . . ?
C5 C4 C3 118.8(9) . . ?
C3 C4 H4 120.6 . . ?
C20 C19 H19 120.1 . . ?
C18 C19 C20 119.8(10) . . ?
C18 C19 H19 120.1 . . ?
C17 C18 C19 119.0(9) . . ?
C17 C18 H18 120.5 . . ?
C19 C18 H18 120.5 . . ?
C2 C3 H3 120.1 . . ?
C4 C3 C2 119.9(9) . . ?
C4 C3 H3 120.1 . . ?
Mo4 O6 Mo10 120.9(3) . . ?
Mo2 O11 Mo10 119.7(3) . 3_656 ?
Mo2 O12 Mo3 108.7(3) . . ?
Mo2 O12 Mo4 110.3(2) . 3_656 ?
Mo3 O12 Mo4 104.1(2) . 3_656 ?

loop_
_geom_bond_atom_site_label_1
_geom_bond_atom_site_label_2
_geom_bond_distance
_geom_bond_site_symmetry_2
_geom_bond_publ_flag
Mo10 O13 1.740(6) . ?
Mo10 O3 1.891(6) . ?
Mo10 O1 2.532(5) . ?
Mo10 O5 1.695(6) . ?
Mo10 O6 1.903(5) . ?
Mo10 O11 2.269(5) 3_656 ?
Mo2 Mo3 3.2021(12) . ?
Mo2 Mo4 3.2132(12) . ?
Mo2 O2 1.929(5) . ?
Mo2 O1 2.405(5) 3_656 ?
Mo2 O1 2.132(5) . ?
Mo2 O11 1.750(5) . ?
Mo2 O10 1.684(5) . ?
Mo2 O12 1.953(5) . ?
Mo3 O3 1.892(5) . ?
Mo3 O2 2.349(5) 3_656 ?
Mo3 O1 2.267(5) . ?
Mo3 O4 1.730(5) 3_756 ?
Mo3 O9 1.682(6) . ?
Mo3 O12 1.988(5) . ?
Mo4 O2 1.996(5) . ?
Mo4 O1 2.343(5) . ?
Mo4 O7 1.685(6) . ?
Mo4 O8 1.690(6) . ?
Mo4 O6 1.893(5) . ?
Mo4 O12 2.355(5) 3_656 ?
Co5 O13 2.067(5) . ?
Co5 N1 2.118(7) . ?
Co5 N2 2.110(6) . ?
Co5 N4 2.100(7) . ?
Co5 O4 2.102(6) . ?
Co5 N5 2.136(7) . ?
O2 Mo3 2.349(5) 3_656 ?
N1 C5 1.334(10) . ?
N1 C1 1.352(10) . ?
O1 Mo2 2.405(5) 3_656 ?
N2 C6 1.337(10) . ?
N2 C10 1.347(10) . ?
N4 C20 1.348(11) . ?
N4 C16 1.346(10) . ?
O4 Mo3 1.730(5) 3_756 ?
N5 C11 1.329(11) . ?
N5 C15 1.325(11) . ?
C6 C7 1.385(12) . ?
C6 C1 1.482(11) . ?
C20 H20 0.9300 . ?
C20 C19 1.379(13) . ?
C8 H8 0.9300 . ?
C8 C7 1.395(13) . ?
C8 C9 1.364(13) . ?
C7 H7 0.9300 . ?
C16 C11 1.488(12) . ?
C16 C17 1.395(12) . ?
C11 C12 1.379(12) . ?
C9 H9 0.9300 . ?
C9 C10 1.384(12) . ?
C17 H17 0.9300 . ?
C17 C18 1.360(14) . ?
C10 H10 0.9300 . ?
C5 H5 0.9300 . ?
C5 C4 1.371(13) . ?
C14 H14 0.9300 . ?
C14 C15 1.391(12) . ?
C14 C13 1.377(15) . ?
C12 H12 0.9300 . ?
C12 C13 1.391(14) . ?
C15 H15 0.9300 . ?
C1 C2 1.381(12) . ?
C2 H2 0.9300 . ?
C2 C3 1.390(13) . ?
C13 H13 0.9300 . ?
C4 H4 0.9300 . ?
C4 C3 1.372(14) . ?
C19 H19 0.9300 . ?
C19 C18 1.376(15) . ?
C18 H18 0.9300 . ?
C3 H3 0.9300 . ?
O11 Mo10 2.269(5) 3_656 ?
O12 Mo4 2.355(5) 3_656 ?

loop_
_geom_torsion_atom_site_label_1
_geom_torsion_atom_site_label_2
_geom_torsion_atom_site_label_3
_geom_torsion_atom_site_label_4
_geom_torsion
_geom_torsion_site_symmetry_1
_geom_torsion_site_symmetry_2
_geom_torsion_site_symmetry_3
_geom_torsion_site_symmetry_4
_geom_torsion_publ_flag
Mo2 Mo3 O3 Mo10 20.3(4) . . . . ?
Mo2 Mo4 O6 Mo10 -17.3(4) . . . . ?
Mo3 Mo2 O11 Mo10 -75.6(3) . . . 3_656 ?
Mo4 Mo2 O11 Mo10 74.4(4) . . . 3_656 ?
Co5 N1 C5 C4 178.9(7) . . . . ?
Co5 N1 C1 C6 -1.4(9) . . . . ?
Co5 N1 C1 C2 179.2(7) . . . . ?
Co5 N2 C6 C7 165.8(6) . . . . ?
Co5 N2 C6 C1 -12.6(8) . . . . ?
Co5 N2 C10 C9 -165.4(6) . . . . ?
Co5 N4 C20 C19 172.7(7) . . . . ?
Co5 N4 C16 C11 5.4(9) . . . . ?
Co5 N4 C16 C17 -174.1(6) . . . . ?
Co5 N5 C11 C16 3.3(9) . . . . ?
Co5 N5 C11 C12 -178.3(7) . . . . ?
Co5 N5 C15 C14 177.5(7) . . . . ?
O13 Mo10 O3 Mo3 73.4(3) . . . . ?
O3 Mo10 O13 Co5 137.6(6) . . . . ?
O2 Mo2 O11 Mo10 75.1(3) . . . 3_656 ?
O2 Mo3 O3 Mo10 94.0(3) 3_656 . . . ?
O2 Mo4 O6 Mo10 -47.0(6) . . . . ?
N1 C5 C4 C3 2.5(15) . . . . ?
N1 C1 C2 C3 1.3(14) . . . . ?
O1 Mo10 O13 Co5 -150.4(5) . . . . ?
O1 Mo10 O3 Mo3 -19.6(3) . . . . ?
O1 Mo2 O11 Mo10 -3.2(7) . . . 3_656 ?
O1 Mo2 O11 Mo10 0.0(3) 3_656 . . 3_656 ?
O1 Mo3 O3 Mo10 21.3(3) . . . . ?
O1 Mo4 O6 Mo10 -19.1(3) . . . . ?
N2 C6 C7 C8 -0.2(13) . . . . ?
N2 C6 C1 N1 9.2(10) . . . . ?
N2 C6 C1 C2 -171.4(8) . . . . ?
N4 C20 C19 C18 2.6(15) . . . . ?
N4 C16 C11 N5 -5.8(10) . . . . ?
N4 C16 C11 C12 175.8(8) . . . . ?
N4 C16 C17 C18 -0.7(13) . . . . ?
O4 Mo3 O3 Mo10 180.0(3) 3_756 . . . ?
N5 C11 C12 C13 -0.5(14) . . . . ?
C6 N2 C10 C9 1.3(12) . . . . ?
C6 C1 C2 C3 -178.1(9) . . . . ?
C20 N4 C16 C11 -179.7(7) . . . . ?
C20 N4 C16 C17 0.8(12) . . . . ?
C20 C19 C18 C17 -2.4(15) . . . . ?
C8 C9 C10 N2 1.5(13) . . . . ?
C7 C6 C1 N1 -169.2(8) . . . . ?
C7 C6 C1 C2 10.1(13) . . . . ?
C7 C8 C9 C10 -3.6(13) . . . . ?
C16 N4 C20 C19 -1.7(13) . . . . ?
C16 C11 C12 C13 177.8(8) . . . . ?
C16 C17 C18 C19 1.5(14) . . . . ?
C11 N5 C15 C14 -2.1(13) . . . . ?
C11 C16 C17 C18 179.8(8) . . . . ?
C11 C12 C13 C14 0.5(14) . . . . ?
C9 C8 C7 C6 3.0(13) . . . . ?
C17 C16 C11 N5 173.8(8) . . . . ?
C17 C16 C11 C12 -4.7(12) . . . . ?
C10 N2 C6 C7 -1.9(12) . . . . ?
C10 N2 C6 C1 179.7(7) . . . . ?
C5 N1 C1 C6 178.6(7) . . . . ?
C5 N1 C1 C2 -0.8(12) . . . . ?
C5 C4 C3 C2 -1.9(16) . . . . ?
C15 N5 C11 C16 -177.1(7) . . . . ?
C15 N5 C11 C12 1.3(12) . . . . ?
C15 C14 C13 C12 -1.1(14) . . . . ?
C1 N1 C5 C4 -1.1(13) . . . . ?
C1 C6 C7 C8 178.1(7) . . . . ?
C1 C2 C3 C4 0.1(16) . . . . ?
C13 C14 C15 N5 2.0(14) . . . . ?
O7 Mo4 O6 Mo10 74.1(4) . . . . ?
O9 Mo3 O3 Mo10 -71.8(4) . . . . ?
O5 Mo10 O13 Co5 29.2(6) . . . . ?
O5 Mo10 O3 Mo3 -178.4(3) . . . . ?
O8 Mo4 O6 Mo10 -179.1(3) . . . . ?
O6 Mo10 O13 Co5 -77.4(6) . . . . ?
O6 Mo10 O3 Mo3 -38.5(5) . . . . ?
O11 Mo10 O13 Co5 -149.2(6) 3_656 . . . ?
O11 Mo10 O3 Mo3 -91.7(3) 3_656 . . . ?
O10 Mo2 O11 Mo10 179.9(3) . . . 3_656 ?
O12 Mo2 O11 Mo10 -76.7(3) . . . 3_656 ?
O12 Mo3 O3 Mo10 52.4(6) . . . . ?
O12 Mo4 O6 Mo10 -91.9(3) 3_656 . . . ?

loop_
_publcif_info_cif.paper_type
CB

loop_
_publcif_info_tables.block_id
_publcif_info_tables.reference_item
{af75dc39-169e-47d4-a575-e4d7d04e0752} '_publcif_info_datablock.publ_exptl'

loop_
_publcif_info_datablock.id
_publcif_info_datablock.publ_exptl
_publcif_info_datablock.publ_geom
_publcif_info_datablock.structure
{964bb08d-909b-4a13-8d8a-cf85b97eeb49} y y y
{c3fdbadd-20e3-4fd4-ba06-4ea0b7be5669} y y y
{1579d1e5-efbb-484b-8979-443e3b29201b} y y y
{af75dc39-169e-47d4-a575-e4d7d04e0752} ? ? ?

loop_
_publcif_info_exptl_table_extra_item
sin_theta_over_lambda_max

loop_
_publcif_info_exptl_table_header_item
Datablock_name
